data_4027118
loop_
_publ_author_name
'Ping Cheng'
'Derrick L. J. Clive'

_publ_section_title
;
 Formation of Optically Pure Cyclic Amines by Intramolecular Conjugate
 Displacement
;
_journal_name_full 'Journal of Organic Chemistry'
_journal_page_first 3348
_journal_page_last 3364
_journal_paper_doi 10.1021/jo3001657
_journal_volume 77
_journal_year 2012
_chemical_absolute_configuration syn
_chemical_formula_moiety 'C24 H33 N O3'
_chemical_formula_sum 'C24 H33 N O3'
_chemical_formula_weight 383.51
_chemical_name_systematic
; 
 ? 
;
_space_group_IT_number 19
_symmetry_cell_setting orthorhombic
_symmetry_space_group_name_Hall 'P 2ac 2ab'
_symmetry_space_group_name_H-M 'P 21 21 21'
_atom_sites_solution_hydrogens geom
_atom_sites_solution_primary direct
_atom_sites_solution_secondary difmap
_audit_creation_method SHELXL-97
_cell_angle_alpha 90.00
_cell_angle_beta 90.00
_cell_angle_gamma 90.00
_cell_formula_units_Z 4
_cell_length_a 9.8475(6)
_cell_length_b 11.6751(7)
_cell_length_c 19.0604(11)
_cell_measurement_reflns_used 3893
_cell_measurement_temperature 173(2)
_cell_measurement_theta_max 18.23
_cell_measurement_theta_min 2.33
_cell_volume 2191.4(2)
_computing_cell_refinement 'Bruker SAINT'
_computing_data_collection 'Bruker APEX2'
_computing_data_reduction 'Bruker SAINT'
_computing_molecular_graphics 'Bruker SHELXTL'
_computing_publication_material 'Bruker SHELXTL'
_computing_structure_refinement 'SHELXL-97 (Sheldrick, 2008)'
_computing_structure_solution 'SHELXD (Schneider & Sheldrick, 2002)'
_diffrn_ambient_temperature 173(2)
_diffrn_measured_fraction_theta_full 1.000
_diffrn_measured_fraction_theta_max 1.000
_diffrn_measurement_device_type 'Bruker APEX-II CCD'
_diffrn_measurement_method '\w scans'
_diffrn_radiation_monochromator graphite
_diffrn_radiation_source 'fine-focus sealed tube'
_diffrn_radiation_type MoK\a
_diffrn_radiation_wavelength 0.71073
_diffrn_reflns_av_R_equivalents 0.0351
_diffrn_reflns_av_sigmaI/netI 0.0261
_diffrn_reflns_limit_h_max 12
_diffrn_reflns_limit_h_min -12
_diffrn_reflns_limit_k_max 14
_diffrn_reflns_limit_k_min -14
_diffrn_reflns_limit_l_max 23
_diffrn_reflns_limit_l_min -23
_diffrn_reflns_number 17702
_diffrn_reflns_theta_full 26.39
_diffrn_reflns_theta_max 26.39
_diffrn_reflns_theta_min 2.05
_exptl_absorpt_coefficient_mu 0.076
_exptl_absorpt_correction_T_max 0.9891
_exptl_absorpt_correction_T_min 0.9617
_exptl_absorpt_correction_type integration
_exptl_absorpt_process_details 'SADABS (Sheldrick, 2008)'
_exptl_crystal_colour colourless
_exptl_crystal_density_diffrn 1.162
_exptl_crystal_description prism
_exptl_crystal_F_000 832
_exptl_crystal_size_max 0.52
_exptl_crystal_size_mid 0.26
_exptl_crystal_size_min 0.15
_refine_diff_density_max 0.167
_refine_diff_density_min -0.128
_refine_diff_density_rms 0.029
_refine_ls_abs_structure_details 'Flack H D (1983), Acta Cryst. A39, 876-881'
_refine_ls_abs_structure_Flack -0.9(10)
_refine_ls_extinction_coef 0.0067(9)
_refine_ls_extinction_expression Fc^*^=kFc[1+0.001xFc^2^\l^3^/sin(2\q)]^-1/4^
_refine_ls_extinction_method SHELXL
_refine_ls_goodness_of_fit_ref 1.034
_refine_ls_hydrogen_treatment constr
_refine_ls_matrix_type full
_refine_ls_number_parameters 254
_refine_ls_number_reflns 4490
_refine_ls_number_restraints 0
_refine_ls_restrained_S_all 1.034
_refine_ls_R_factor_all 0.0469
_refine_ls_R_factor_gt 0.0351
_refine_ls_shift/su_max 0.001
_refine_ls_shift/su_mean 0.000
_refine_ls_structure_factor_coef Fsqd
_refine_ls_weighting_details 'calc w=1/[\s^2^(Fo^2^)+(0.0415P)^2^+0.1703P] where P=(Fo^2^+2Fc^2^)/3'
_refine_ls_weighting_scheme calc
_refine_ls_wR_factor_gt 0.0797
_refine_ls_wR_factor_ref 0.0867
_reflns_number_gt 3716
_reflns_number_total 4490
_reflns_threshold_expression I>2\s(I)
_cod_data_source_file jo3001657_si_003.cif
_cod_data_source_block dlc1110
_cod_database_code 4027118

loop_
_symmetry_equiv_pos_as_xyz
'x, y, z'
'-x+1/2, -y, z+1/2'
'-x, y+1/2, -z+1/2'
'x+1/2, -y+1/2, -z'

loop_
_atom_site_label
_atom_site_type_symbol
_atom_site_fract_x
_atom_site_fract_y
_atom_site_fract_z
_atom_site_U_iso_or_equiv
_atom_site_adp_type
_atom_site_occupancy
_atom_site_symmetry_multiplicity
_atom_site_calc_flag
_atom_site_refinement_flags
O1 O 0.04985(19) 0.77507(11) 0.07153(8) 0.0786(5) Uani 1 1 d .
O2 O 0.21307(14) 0.64475(10) 0.09126(6) 0.0545(3) Uani 1 1 d .
O3 O 0.17574(10) 0.45197(9) 0.11622(5) 0.0359(3) Uani 1 1 d .
N N 0.12629(13) 0.40480(11) -0.02188(6) 0.0345(3) Uani 1 1 d .
C1 C 0.04437(16) 0.41507(15) -0.08571(8) 0.0410(4) Uani 1 1 d .
H1A H 0.0159 0.3377 -0.1011 0.049 Uiso 1 1 calc R
H1B H 0.1006 0.4489 -0.1234 0.049 Uiso 1 1 calc R
C2 C -0.08083(16) 0.48881(16) -0.07484(10) 0.0516(5) Uani 1 1 d .
H2A H -0.1150 0.5145 -0.1211 0.062 Uiso 1 1 calc R
H2B H -0.1527 0.4421 -0.0525 0.062 Uiso 1 1 calc R
C3 C -0.05322(19) 0.59120(16) -0.03015(10) 0.0512(4) Uani 1 1 d .
H3 H -0.1207 0.6487 -0.0249 0.061 Uiso 1 1 calc R
C4 C 0.06450(18) 0.60196(14) 0.00203(8) 0.0422(4) Uani 1 1 d .
C5 C 0.1012(2) 0.68486(16) 0.05649(9) 0.0534(5) Uani 1 1 d .
C6 C 0.23962(17) 0.52673(13) 0.07123(8) 0.0395(4) Uani 1 1 d .
H6 H 0.3395 0.5114 0.0696 0.047 Uiso 1 1 calc R
C7 C 0.17678(15) 0.51673(13) -0.00229(8) 0.0364(3) Uani 1 1 d .
H7 H 0.2445 0.5428 -0.0380 0.044 Uiso 1 1 calc R
C8 C 0.23905(15) 0.32510(13) -0.03232(8) 0.0387(4) Uani 1 1 d .
H8A H 0.3028 0.3320 0.0076 0.046 Uiso 1 1 calc R
H8B H 0.2886 0.3467 -0.0755 0.046 Uiso 1 1 calc R
C9 C 0.19340(15) 0.20213(13) -0.03840(8) 0.0359(4) Uani 1 1 d .
C10 C 0.24324(18) 0.13214(14) -0.09101(8) 0.0455(4) Uani 1 1 d .
H10 H 0.3036 0.1628 -0.1250 0.055 Uiso 1 1 calc R
C11 C 0.20612(19) 0.01810(15) -0.09460(9) 0.0517(4) Uani 1 1 d .
H11 H 0.2403 -0.0287 -0.1313 0.062 Uiso 1 1 calc R
C12 C 0.11999(17) -0.02791(15) -0.04529(9) 0.0469(4) Uani 1 1 d .
H12 H 0.0949 -0.1064 -0.0477 0.056 Uiso 1 1 calc R
C13 C 0.07026(16) 0.04104(14) 0.00783(9) 0.0440(4) Uani 1 1 d .
H13 H 0.0114 0.0097 0.0423 0.053 Uiso 1 1 calc R
C14 C 0.10590(15) 0.15536(14) 0.01092(8) 0.0392(4) Uani 1 1 d .
H14 H 0.0702 0.2024 0.0472 0.047 Uiso 1 1 calc R
C15 C 0.23647(15) 0.44302(13) 0.18538(7) 0.0346(3) Uani 1 1 d .
H15 H 0.2759 0.5187 0.1991 0.041 Uiso 1 1 calc R
C16 C 0.12210(15) 0.41221(13) 0.23538(8) 0.0332(3) Uani 1 1 d .
H16 H 0.0832 0.3380 0.2186 0.040 Uiso 1 1 calc R
C17 C 0.17972(17) 0.39009(15) 0.30844(8) 0.0415(4) Uani 1 1 d .
H17A H 0.2132 0.4632 0.3282 0.050 Uiso 1 1 calc R
H17B H 0.1061 0.3618 0.3393 0.050 Uiso 1 1 calc R
C18 C 0.29513(18) 0.30337(15) 0.30837(9) 0.0474(4) Uani 1 1 d .
H18A H 0.3329 0.2974 0.3564 0.057 Uiso 1 1 calc R
H18B H 0.2587 0.2273 0.2953 0.057 Uiso 1 1 calc R
C19 C 0.40796(16) 0.33523(16) 0.25810(9) 0.0454(4) Uani 1 1 d .
H19 H 0.4476 0.4097 0.2739 0.054 Uiso 1 1 calc R
C20 C 0.34802(17) 0.35286(15) 0.18473(8) 0.0427(4) Uani 1 1 d .
H20A H 0.4209 0.3770 0.1522 0.051 Uiso 1 1 calc R
H20B H 0.3104 0.2795 0.1675 0.051 Uiso 1 1 calc R
C21 C 0.00591(16) 0.49980(14) 0.23460(9) 0.0429(4) Uani 1 1 d .
H21 H -0.0213 0.5101 0.1845 0.051 Uiso 1 1 calc R
C22 C -0.11877(18) 0.45606(19) 0.27355(9) 0.0566(5) Uani 1 1 d .
H22A H -0.1905 0.5142 0.2719 0.068 Uiso 1 1 calc R
H22B H -0.0949 0.4404 0.3225 0.068 Uiso 1 1 calc R
H22C H -0.1512 0.3855 0.2513 0.068 Uiso 1 1 calc R
C23 C 0.0468(2) 0.61711(17) 0.26195(13) 0.0704(6) Uani 1 1 d .
H23A H -0.0316 0.6687 0.2601 0.084 Uiso 1 1 calc R
H23B H 0.1202 0.6480 0.2328 0.084 Uiso 1 1 calc R
H23C H 0.0782 0.6102 0.3106 0.084 Uiso 1 1 calc R
C24 C 0.5212(2) 0.2460(2) 0.25782(11) 0.0699(6) Uani 1 1 d .
H24A H 0.5570 0.2370 0.3055 0.084 Uiso 1 1 calc R
H24B H 0.5941 0.2712 0.2264 0.084 Uiso 1 1 calc R
H24C H 0.4850 0.1725 0.2414 0.084 Uiso 1 1 calc R

loop_
_atom_site_aniso_label
_atom_site_aniso_U_11
_atom_site_aniso_U_22
_atom_site_aniso_U_33
_atom_site_aniso_U_23
_atom_site_aniso_U_13
_atom_site_aniso_U_12
O1 0.1281(13) 0.0420(8) 0.0658(9) 0.0029(6) 0.0271(9) 0.0176(9)
O2 0.0847(9) 0.0379(6) 0.0409(6) -0.0017(5) 0.0047(7) -0.0103(7)
O3 0.0396(6) 0.0396(6) 0.0286(5) 0.0032(4) -0.0008(5) -0.0061(5)
N 0.0328(6) 0.0387(7) 0.0321(6) -0.0001(5) -0.0008(5) 0.0003(5)
C1 0.0374(8) 0.0510(10) 0.0346(8) 0.0062(7) -0.0025(7) -0.0061(7)
C2 0.0351(8) 0.0629(12) 0.0568(11) 0.0180(9) -0.0027(8) -0.0020(8)
C3 0.0458(10) 0.0491(10) 0.0588(11) 0.0175(9) 0.0128(9) 0.0089(8)
C4 0.0478(9) 0.0401(9) 0.0388(9) 0.0109(7) 0.0140(8) 0.0027(8)
C5 0.0784(13) 0.0384(10) 0.0434(10) 0.0076(8) 0.0190(10) 0.0017(10)
C6 0.0447(8) 0.0380(9) 0.0359(8) -0.0007(7) 0.0038(7) -0.0056(8)
C7 0.0386(8) 0.0388(8) 0.0318(7) 0.0021(7) 0.0067(7) -0.0048(7)
C8 0.0314(8) 0.0451(9) 0.0395(8) -0.0012(7) 0.0024(7) -0.0008(7)
C9 0.0307(7) 0.0416(9) 0.0354(8) 0.0002(7) -0.0026(6) 0.0024(7)
C10 0.0494(10) 0.0467(9) 0.0405(9) -0.0018(7) 0.0088(8) -0.0015(8)
C11 0.0592(11) 0.0460(10) 0.0499(10) -0.0094(8) 0.0049(9) 0.0029(9)
C12 0.0425(9) 0.0396(10) 0.0586(11) 0.0033(8) -0.0081(8) 0.0016(8)
C13 0.0322(8) 0.0487(10) 0.0511(10) 0.0089(8) 0.0000(7) 0.0000(7)
C14 0.0304(8) 0.0465(10) 0.0408(9) 0.0003(7) 0.0011(7) 0.0030(7)
C15 0.0384(8) 0.0354(8) 0.0299(7) -0.0013(6) -0.0052(6) -0.0049(6)
C16 0.0372(8) 0.0315(8) 0.0310(7) -0.0002(6) -0.0021(6) -0.0028(6)
C17 0.0417(9) 0.0508(10) 0.0319(8) 0.0008(7) -0.0015(7) 0.0008(8)
C18 0.0536(10) 0.0517(10) 0.0368(9) 0.0042(8) -0.0098(8) 0.0061(9)
C19 0.0416(9) 0.0543(11) 0.0403(9) -0.0063(8) -0.0055(7) 0.0079(8)
C20 0.0432(9) 0.0491(10) 0.0357(8) -0.0034(7) -0.0010(7) 0.0049(8)
C21 0.0435(9) 0.0474(10) 0.0377(9) 0.0005(7) 0.0005(7) 0.0089(8)
C22 0.0442(9) 0.0809(14) 0.0445(10) 0.0027(10) 0.0067(8) 0.0116(10)
C23 0.0759(14) 0.0448(11) 0.0904(16) -0.0150(10) 0.0036(13) 0.0158(10)
C24 0.0651(13) 0.0917(16) 0.0529(12) -0.0046(11) -0.0098(10) 0.0318(12)

loop_
_atom_type_symbol
_atom_type_description
_atom_type_scat_dispersion_real
_atom_type_scat_dispersion_imag
_atom_type_scat_source
C C 0.0033 0.0016 'International Tables Vol C Tables 4.2.6.8 and 6.1.1.4'
H H 0.0000 0.0000 'International Tables Vol C Tables 4.2.6.8 and 6.1.1.4'
N N 0.0061 0.0033 'International Tables Vol C Tables 4.2.6.8 and 6.1.1.4'
O O 0.0106 0.0060 'International Tables Vol C Tables 4.2.6.8 and 6.1.1.4'

loop_
_geom_angle_atom_site_label_1
_geom_angle_atom_site_label_2
_geom_angle_atom_site_label_3
_geom_angle
C5 O2 C6 110.00(13)
C6 O3 C15 115.05(11)
C7 N C8 110.41(11)
C7 N C1 109.25(12)
C8 N C1 110.94(12)
N C1 C2 112.36(13)
C3 C2 C1 112.59(14)
C4 C3 C2 120.15(16)
C3 C4 C5 127.61(18)
C3 C4 C7 124.31(16)
C5 C4 C7 107.29(15)
O1 C5 O2 121.52(19)
O1 C5 C4 130.1(2)
O2 C5 C4 108.42(15)
O3 C6 O2 110.82(12)
O3 C6 C7 109.65(12)
O2 C6 C7 103.83(12)
N C7 C4 111.25(13)
N C7 C6 116.25(12)
C4 C7 C6 101.40(12)
N C8 C9 112.94(12)
C10 C9 C14 118.62(15)
C10 C9 C8 120.80(14)
C14 C9 C8 120.50(14)
C11 C10 C9 120.73(16)
C12 C11 C10 120.36(17)
C11 C12 C13 119.43(16)
C14 C13 C12 120.23(16)
C13 C14 C9 120.62(15)
O3 C15 C16 106.35(11)
O3 C15 C20 109.87(11)
C16 C15 C20 112.13(12)
C15 C16 C17 109.69(12)
C15 C16 C21 112.90(12)
C17 C16 C21 113.51(13)
C18 C17 C16 112.93(13)
C19 C18 C17 112.66(14)
C18 C19 C24 111.76(15)
C18 C19 C20 109.15(13)
C24 C19 C20 111.72(14)
C15 C20 C19 111.33(13)
C23 C21 C22 110.40(16)
C23 C21 C16 113.56(14)
C22 C21 C16 111.90(14)

loop_
_geom_bond_atom_site_label_1
_geom_bond_atom_site_label_2
_geom_bond_distance
O1 C5 1.203(2)
O2 C5 1.368(2)
O2 C6 1.4536(19)
O3 C6 1.3758(18)
O3 C15 1.4513(17)
N C7 1.4472(19)
N C8 1.4623(19)
N C1 1.4647(19)
C1 C2 1.518(2)
C2 C3 1.493(3)
C3 C4 1.318(3)
C4 C5 1.465(3)
C4 C7 1.490(2)
C6 C7 1.536(2)
C8 C9 1.509(2)
C9 C10 1.383(2)
C9 C14 1.387(2)
C10 C11 1.382(2)
C11 C12 1.375(2)
C12 C13 1.383(2)
C13 C14 1.381(2)
C15 C16 1.519(2)
C15 C20 1.521(2)
C16 C17 1.526(2)
C16 C21 1.535(2)
C17 C18 1.522(2)
C18 C19 1.514(2)
C19 C24 1.526(2)
C19 C20 1.532(2)
C21 C23 1.520(3)
C21 C22 1.523(2)

loop_
_geom_torsion_atom_site_label_1
_geom_torsion_atom_site_label_2
_geom_torsion_atom_site_label_3
_geom_torsion_atom_site_label_4
_geom_torsion
C7 N C1 C2 -63.20(16)
C8 N C1 C2 174.86(12)
N C1 C2 C3 39.92(19)
C1 C2 C3 C4 -8.3(2)
C2 C3 C4 C5 -168.85(15)
C2 C3 C4 C7 -0.3(3)
C6 O2 C5 O1 170.17(16)
C6 O2 C5 C4 -10.61(17)
C3 C4 C5 O1 -20.4(3)
C7 C4 C5 O1 169.55(18)
C3 C4 C5 O2 160.49(16)
C7 C4 C5 O2 -9.58(17)
C15 O3 C6 O2 -73.06(16)
C15 O3 C6 C7 172.90(12)
C5 O2 C6 O3 -91.93(14)
C5 O2 C6 C7 25.73(16)
C8 N C7 C4 174.66(13)
C1 N C7 C4 52.40(16)
C8 N C7 C6 -69.98(16)
C1 N C7 C6 167.76(13)
C3 C4 C7 N -22.2(2)
C5 C4 C7 N 148.26(13)
C3 C4 C7 C6 -146.45(16)
C5 C4 C7 C6 24.02(15)
O3 C6 C7 N -31.81(18)
O2 C6 C7 N -150.27(13)
O3 C6 C7 C4 88.97(14)
O2 C6 C7 C4 -29.50(15)
C7 N C8 C9 168.39(13)
C1 N C8 C9 -70.35(16)
N C8 C9 C10 133.47(15)
N C8 C9 C14 -49.90(19)
C14 C9 C10 C11 0.3(2)
C8 C9 C10 C11 177.02(16)
C9 C10 C11 C12 -0.7(3)
C10 C11 C12 C13 0.3(3)
C11 C12 C13 C14 0.6(2)
C12 C13 C14 C9 -1.0(2)
C10 C9 C14 C13 0.5(2)
C8 C9 C14 C13 -176.17(14)
C6 O3 C15 C16 151.14(12)
C6 O3 C15 C20 -87.30(15)
O3 C15 C16 C17 174.72(12)
C20 C15 C16 C17 54.60(16)
O3 C15 C16 C21 -57.62(16)
C20 C15 C16 C21 -177.73(12)
C15 C16 C17 C18 -52.49(18)
C21 C16 C17 C18 -179.81(14)
C16 C17 C18 C19 54.26(19)
C17 C18 C19 C24 -178.87(14)
C17 C18 C19 C20 -54.78(18)
O3 C15 C20 C19 -176.14(13)
C16 C15 C20 C19 -58.10(17)
C18 C19 C20 C15 56.60(18)
C24 C19 C20 C15 -179.29(15)
C15 C16 C21 C23 -65.49(19)
C17 C16 C21 C23 60.15(19)
C15 C16 C21 C22 168.69(13)
C17 C16 C21 C22 -65.67(18)
